data_7061654
loop_
_publ_author_name
'Zhang, Qi'
'He, Chunlin'
'Pang, Siping'

_publ_section_title
;
 Synthesis of heterocyclic (triazole, furoxan, furazan) fused pyridazine
 di-N-oxides via hypervalent iodine oxidation
;
_journal_issue 30
_journal_name_full 'New Journal of Chemistry'
_journal_page_first 14324
_journal_page_last 14327
_journal_paper_doi 10.1039/D2NJ02908A
_journal_volume 46
_journal_year 2022
_chemical_formula_moiety 'C25 H14 N2 O4 S Zn'
_chemical_formula_sum 'C27 H22 N2 O6 S Zn'
_chemical_formula_weight 567.89
_space_group_crystal_system monoclinic
_space_group_IT_number 14
_space_group_name_Hall '-P 2yn'
_space_group_name_H-M_alt 'P 1 21/n 1'
_atom_sites_solution_hydrogens geom
_audit_creation_date 2022-01-18
_audit_creation_method
;
Olex2 1.3
(compiled 2020.11.12 svn.r5f609507 for OlexSys, GUI svn.r6408)
;
_audit_update_record
;
2022-05-30 deposited with the CCDC.	2022-07-11 downloaded from the CCDC.
;
_cell_angle_alpha 90
_cell_angle_beta 102.15(2)
_cell_angle_gamma 90
_cell_formula_units_Z 4
_cell_length_a 10.115(12)
_cell_length_b 19.40(3)
_cell_length_c 16.472(17)
_cell_measurement_reflns_used 5587
_cell_measurement_temperature 293(2)
_cell_measurement_theta_max 24.988
_cell_measurement_theta_min 2.962
_cell_volume 3160(7)
_computing_cell_refinement 'SAINT v8.37A (Bruker, 2015)'
_computing_data_reduction 'SAINT v8.37A (Bruker, 2015)'
_computing_molecular_graphics 'Olex2 1.3 (Dolomanov et al., 2009)'
_computing_publication_material 'Olex2 1.3 (Dolomanov et al., 2009)'
_computing_structure_refinement 'XL  (Sheldrick, 2008)'
_computing_structure_solution 'SHELXT 2014/5 (Sheldrick, 2014)'
_diffrn_ambient_temperature 293.15
_diffrn_measured_fraction_theta_full 0.996
_diffrn_measured_fraction_theta_max 0.996
_diffrn_measurement_device_type 'Bruker APEX-II CCD'
_diffrn_radiation_type MoK\a
_diffrn_radiation_wavelength 0.71073
_diffrn_reflns_av_R_equivalents 0.1081
_diffrn_reflns_av_unetI/netI 0.1233
_diffrn_reflns_Laue_measured_fraction_full 0.996
_diffrn_reflns_Laue_measured_fraction_max 0.996
_diffrn_reflns_limit_h_max 11
_diffrn_reflns_limit_h_min -12
_diffrn_reflns_limit_k_max 22
_diffrn_reflns_limit_k_min -23
_diffrn_reflns_limit_l_max 19
_diffrn_reflns_limit_l_min -19
_diffrn_reflns_number 23122
_diffrn_reflns_point_group_measured_fraction_full 0.996
_diffrn_reflns_point_group_measured_fraction_max 0.996
_diffrn_reflns_theta_full 24.999
_diffrn_reflns_theta_max 24.999
_diffrn_reflns_theta_min 2.942
_diffrn_source_current 30.0
_diffrn_source_power 1.5
_diffrn_source_voltage 50.0
_exptl_absorpt_coefficient_mu 0.880
_exptl_absorpt_correction_T_max 0.7454
_exptl_absorpt_correction_T_min 0.6077
_exptl_absorpt_correction_type multi-scan
_exptl_absorpt_process_details
;
SADABS-2016/2 (Bruker,2016/2) was used for absorption correction.
wR2(int) was 0.0787 before and 0.0666 after correction.
The Ratio of minimum to maximum transmission is 0.8153.
The \l/2 correction factor is Not present.
;
_exptl_crystal_colour yellow
_exptl_crystal_colour_primary yellow
_exptl_crystal_density_diffrn 1.194
_exptl_crystal_description plate
_exptl_crystal_F_000 1168
_exptl_crystal_size_max 0.21
_exptl_crystal_size_mid 0.11
_exptl_crystal_size_min 0.06
_refine_diff_density_max 1.146
_refine_diff_density_min -0.694
_refine_diff_density_rms 0.096
_refine_ls_extinction_method none
_refine_ls_goodness_of_fit_ref 0.951
_refine_ls_hydrogen_treatment constr
_refine_ls_matrix_type full
_refine_ls_number_parameters 299
_refine_ls_number_reflns 5527
_refine_ls_number_restraints 57
_refine_ls_restrained_S_all 0.952
_refine_ls_R_factor_all 0.1338
_refine_ls_R_factor_gt 0.0678
_refine_ls_shift/su_max 0.001
_refine_ls_shift/su_mean 0.000
_refine_ls_structure_factor_coef Fsqd
_refine_ls_weighting_details 'w=1/[\s^2^(Fo^2^)+(0.1069P)^2^] where P=(Fo^2^+2Fc^2^)/3'
_refine_ls_weighting_scheme calc
_refine_ls_wR_factor_gt 0.1811
_refine_ls_wR_factor_ref 0.1966
_reflns_Friedel_coverage 0.000
_reflns_number_gt 2750
_reflns_number_total 5527
_reflns_threshold_expression 'I > 2\s(I)'
_cod_data_source_file d2nj02908a2.cif
_cod_data_source_block a_CCDC1
_cod_depositor_comments 'Adding full bibliography for 7061650--7061656.cif.'
_cod_database_code 7061654
_shelx_shelxl_version_number 2018/3
_shelx_space_group_comment
;
The symmetry employed for this shelxl refinement is uniquely defined
by the following loop, which should always be used as a source of
symmetry information in preference to the above space-group names.
They are only intended as comments.
;
_shelx_estimated_absorpt_t_max 0.949
_shelx_estimated_absorpt_t_min 0.837
_olex2_refinement_description
;
1. Fixed Uiso
 At 1.2 times of:
  All C(H) groups
2. Restrained distances
 N1-C15B
 1.39 with sigma of 0.002
 N1-C15A
 1.39 with sigma of 0.002
 N1-C15B \\sim C16B-C17 \\sim C14A-C13A
 with sigma of 0.001
 N1-C15A \\sim C16A-C17 \\sim C14B-C13B
 with sigma of 0.001
3. Restrained planarity
 C16B, C14A, C13A, C15B, N1, C17
 with sigma of 0.001
 C13B, C15A, C16A, C14B, N1, C17
 with sigma of 0.001
4. Uiso/Uaniso restraints and constraints
N2 \\sim C25 \\sim S1: within 3.8A with sigma of 0.001 and sigma for terminal
atoms of 0.002 within 3.8A
Uanis(C15B) \\sim Ueq, Uanis(C15A) \\sim Ueq: with sigma of 0.01 and sigma for
terminal atoms of 0.02
Uanis(C16B) = Uanis(C16A)
Uanis(C15B) = Uanis(C15A)
Uanis(C14B) = Uanis(C14A)
Uanis(C13B) = Uanis(C13A)
5. Rigid body (RIGU) restrains
 N2, C24, C25, S1
 with sigma for 1-2 distances of 0.001 and sigma for 1-3 distances of 0.002
 N2, C25, S1
 with sigma for 1-2 distances of 0.001 and sigma for 1-3 distances of 0.002
6. Others
 Sof(C13B)=Sof(H13B)=Sof(C14B)=Sof(H14B)=Sof(C16B)=Sof(H16B)=Sof(C15B)=
 Sof(H15B)=1-FVAR(1)
 Sof(C14A)=Sof(H14A)=Sof(C13A)=Sof(H13A)=Sof(C15A)=Sof(H15A)=Sof(C16A)=
 Sof(H16A)=FVAR(1)
7.a Aromatic/amide H refined with riding coordinates:
 C11(H11), C20(H20), C21(H21), C22(H22), C19(H19), C4(H4), C3(H3), C8(H8),
 C9(H9), C6(H6), C13B(H13B), C14B(H14B), C16B(H16B), C15B(H15B), C14A(H14A),
 C13A(H13A), C15A(H15A), C16A(H16A)
7.b Fitted hexagon refined as free rotating group:
 C18(C20,C21,C23,C22,C19)
;
_smtbx_masks_void_probe_radius 1.2
_smtbx_masks_void_truncation_radius 1.2
_olex2_submission_special_instructions 'No special instructions were received'

loop_
_space_group_symop_operation_xyz
'x, y, z'
'-x+1/2, y+1/2, -z+1/2'
'-x, -y, -z'
'x-1/2, -y-1/2, z-1/2'

loop_
_atom_site_label
_atom_site_type_symbol
_atom_site_fract_x
_atom_site_fract_y
_atom_site_fract_z
_atom_site_U_iso_or_equiv
_atom_site_adp_type
_atom_site_occupancy
_atom_site_site_symmetry_order
_atom_site_calc_flag
_atom_site_refinement_flags_posn
_atom_site_refinement_flags_adp
_atom_site_refinement_flags_occupancy
_atom_site_disorder_assembly
_atom_site_disorder_group
Zn1 Zn 0.38790(6) 0.50007(4) 0.04592(4) 0.0268(2) Uani 1 1 d . . . . .
S1 S -0.4973(3) 0.5413(2) 0.61270(19) 0.1480(13) Uani 1 1 d . U . . .
O3 O 0.7082(4) 0.5561(2) 0.0543(2) 0.0473(11) Uani 1 1 d . . . . .
O4 O 0.5360(4) 0.5564(2) 0.1212(2) 0.0483(12) Uani 1 1 d . . . . .
O2 O 1.0090(5) 0.9122(2) 0.4125(3) 0.0529(12) Uani 1 1 d . . . . .
O1 O 0.8351(5) 0.9113(2) 0.4774(3) 0.0564(13) Uani 1 1 d . . . . .
C2 C 0.8444(7) 0.8234(3) 0.3806(4) 0.0441(16) Uani 1 1 d . . . . .
C12 C 0.6511(6) 0.5760(3) 0.1121(4) 0.0369(15) Uani 1 1 d . . . . .
C7 C 0.7290(7) 0.7069(3) 0.2860(4) 0.0500(18) Uani 1 1 d . . . . .
C1 C 0.9013(7) 0.8873(3) 0.4268(4) 0.0441(17) Uani 1 1 d . . . . .
C11 C 0.6665(6) 0.6531(3) 0.2351(4) 0.0473(17) Uani 1 1 d . . . . .
H11 H 0.586742 0.633731 0.244077 0.057 Uiso 1 1 calc R U . . .
C5 C 0.8517(6) 0.7368(3) 0.2731(4) 0.0491(18) Uani 1 1 d . . . . .
C17 C 0.0547(6) 0.4969(2) 0.2192(3) 0.0483(16) Uani 1 1 d D . . . .
N1 N 0.2492(4) 0.49841(19) 0.1181(3) 0.0363(11) Uani 1 1 d D . . . .
C18 C -0.0481(4) 0.4940(3) 0.2738(2) 0.0513(18) Uani 1 1 d G . . . .
C20 C -0.1684(5) 0.4579(3) 0.2480(2) 0.067(2) Uani 1 1 d G . . . .
H20 H -0.183712 0.433240 0.198553 0.080 Uiso 1 1 calc R U . . .
C21 C -0.2659(4) 0.4588(3) 0.2962(3) 0.069(2) Uani 1 1 d G . . . .
H21 H -0.346402 0.434722 0.278998 0.082 Uiso 1 1 calc R U . . .
C23 C -0.2431(4) 0.4957(3) 0.3702(3) 0.073(2) Uani 1 1 d G . . . .
C22 C -0.1227(5) 0.5317(3) 0.3960(3) 0.107(4) Uani 1 1 d G . . . .
H22 H -0.107469 0.556443 0.445464 0.129 Uiso 1 1 calc R U . . .
C19 C -0.0253(4) 0.5309(3) 0.3478(3) 0.097(3) Uani 1 1 d G . . . .
H19 H 0.055224 0.554961 0.365020 0.116 Uiso 1 1 calc R U . . .
N2 N -0.3256(8) 0.5352(6) 0.5038(5) 0.1451(14) Uani 1 1 d . U . . .
C4 C 0.9062(6) 0.7947(3) 0.3225(4) 0.0494(18) Uani 1 1 d . . . . .
H4 H 0.987076 0.813719 0.314767 0.059 Uiso 1 1 calc R U . . .
C10 C 0.7235(7) 0.6294(3) 0.1720(4) 0.0461(17) Uani 1 1 d . . . . .
C3 C 0.7289(7) 0.7926(4) 0.3969(4) 0.063(2) Uani 1 1 d . . . . .
H3 H 0.691421 0.809136 0.440076 0.076 Uiso 1 1 calc R U . . .
C8 C 0.9110(7) 0.7093(4) 0.2106(4) 0.059(2) Uani 1 1 d . . . . .
H8 H 0.992329 0.727375 0.202341 0.071 Uiso 1 1 calc R U . . .
C9 C 0.8515(7) 0.6563(4) 0.1617(4) 0.060(2) Uani 1 1 d . . . . .
H9 H 0.893617 0.637654 0.121651 0.072 Uiso 1 1 calc R U . . .
C6 C 0.6680(8) 0.7367(4) 0.3488(5) 0.076(3) Uani 1 1 d . . . . .
H6 H 0.587029 0.718806 0.357825 0.091 Uiso 1 1 calc R U . . .
C24 C -0.3477(7) 0.4974(5) 0.4239(5) 0.082(2) Uani 1 1 d . . . . .
C25 C -0.4541(10) 0.5164(8) 0.5245(7) 0.1461(14) Uani 1 1 d . U . . .
C13B C 0.2901(14) 0.5094(3) 0.2015(9) 0.062(4) Uani 0.507(7) 1 d D . P A 2
H13B H 0.381254 0.517220 0.223805 0.075 Uiso 0.507(7) 1 calc R U P A 2
C14B C 0.1986(14) 0.5092(3) 0.2536(9) 0.055(4) Uani 0.507(7) 1 d D . P A 2
H14B H 0.228561 0.516769 0.310248 0.066 Uiso 0.507(7) 1 calc R U P A 2
C16B C 0.0460(17) 0.4552(5) 0.1497(4) 0.099(6) Uani 0.507(7) 1 d D . P A 1
H16B H -0.027423 0.425489 0.136030 0.118 Uiso 0.507(7) 1 calc R U P A 1
C15B C 0.1372(7) 0.4553(4) 0.1012(8) 0.059(3) Uani 0.507(7) 1 d D U P A 1
H15B H 0.125168 0.425972 0.055507 0.071 Uiso 0.507(7) 1 calc R U P A 1
C14A C 0.1590(10) 0.5379(4) 0.2365(6) 0.055(4) Uani 0.493(7) 1 d D . P A 1
H14A H 0.172186 0.567475 0.281979 0.066 Uiso 0.493(7) 1 calc R U P A 1
C13A C 0.2493(9) 0.5353(4) 0.1837(5) 0.062(4) Uani 0.493(7) 1 d D . P A 1
H13A H 0.322417 0.565194 0.197792 0.075 Uiso 0.493(7) 1 calc R U P A 1
C15A C 0.1125(5) 0.4869(2) 0.0864(10) 0.059(3) Uani 0.493(7) 1 d D U P A 2
H15A H 0.084772 0.479394 0.029612 0.071 Uiso 0.493(7) 1 calc R U P A 2
C16A C 0.015(2) 0.4858(2) 0.1342(3) 0.099(6) Uani 0.493(7) 1 d D . P A 2
H16A H -0.075472 0.477855 0.109916 0.118 Uiso 0.493(7) 1 calc R U P A 2

loop_
_atom_site_aniso_label
_atom_site_aniso_U_11
_atom_site_aniso_U_22
_atom_site_aniso_U_33
_atom_site_aniso_U_23
_atom_site_aniso_U_13
_atom_site_aniso_U_12
Zn1 0.0287(4) 0.0246(3) 0.0298(3) -0.0019(4) 0.0125(2) -0.0011(4)
S1 0.0920(19) 0.266(4) 0.108(2) -0.056(2) 0.0697(16) -0.047(2)
O3 0.049(3) 0.046(3) 0.049(3) -0.022(2) 0.016(2) -0.005(2)
O4 0.046(3) 0.055(3) 0.043(2) -0.021(2) 0.007(2) -0.021(2)
O2 0.053(3) 0.040(3) 0.065(3) -0.021(2) 0.011(2) -0.015(2)
O1 0.077(3) 0.034(3) 0.060(3) -0.013(2) 0.020(3) -0.009(2)
C2 0.052(4) 0.033(4) 0.050(4) -0.006(3) 0.016(3) -0.004(3)
C12 0.043(4) 0.029(3) 0.037(4) -0.007(3) 0.006(3) -0.004(3)
C7 0.046(4) 0.044(4) 0.066(4) -0.024(4) 0.025(3) -0.011(3)
C1 0.060(5) 0.029(4) 0.040(4) -0.007(3) 0.003(4) -0.002(3)
C11 0.041(4) 0.054(4) 0.048(4) -0.021(4) 0.013(3) -0.017(3)
C5 0.045(4) 0.045(4) 0.058(4) -0.025(4) 0.015(3) -0.015(3)
C17 0.039(4) 0.071(5) 0.036(3) -0.010(4) 0.009(3) -0.007(4)
N1 0.032(3) 0.045(3) 0.033(3) -0.009(3) 0.012(2) -0.003(3)
C18 0.041(4) 0.077(5) 0.041(4) -0.004(4) 0.020(3) 0.012(4)
C20 0.043(5) 0.106(7) 0.059(5) -0.025(5) 0.027(4) -0.017(4)
C21 0.052(5) 0.102(6) 0.061(5) -0.024(5) 0.034(4) -0.027(5)
C23 0.038(4) 0.140(8) 0.044(4) -0.008(5) 0.016(3) -0.012(5)
C22 0.073(6) 0.206(11) 0.054(5) -0.050(6) 0.038(5) -0.038(7)
C19 0.052(5) 0.188(10) 0.062(5) -0.057(6) 0.040(4) -0.038(6)
N2 0.089(2) 0.264(4) 0.105(2) -0.055(2) 0.0723(18) -0.047(2)
C4 0.039(4) 0.046(4) 0.064(5) -0.016(4) 0.015(3) -0.017(3)
C10 0.047(4) 0.035(4) 0.055(4) -0.014(3) 0.007(3) -0.008(3)
C3 0.082(6) 0.052(5) 0.069(5) -0.039(4) 0.047(4) -0.021(4)
C8 0.049(4) 0.071(5) 0.067(5) -0.037(4) 0.031(4) -0.028(4)
C9 0.056(5) 0.066(5) 0.067(5) -0.028(4) 0.033(4) -0.014(4)
C6 0.076(6) 0.088(6) 0.079(5) -0.037(5) 0.055(5) -0.043(5)
C24 0.044(4) 0.138(7) 0.073(4) 0.006(4) 0.030(3) 0.003(5)
C25 0.090(2) 0.264(4) 0.106(2) -0.055(2) 0.0710(18) -0.047(2)
C13B 0.038(8) 0.106(11) 0.049(7) -0.030(7) 0.022(6) -0.022(8)
C14B 0.047(8) 0.075(10) 0.049(6) -0.018(7) 0.023(6) 0.003(7)
C16B 0.048(9) 0.198(16) 0.059(6) -0.038(8) 0.034(6) -0.042(10)
C15B 0.068(5) 0.071(7) 0.043(5) -0.018(5) 0.024(4) 0.001(5)
C14A 0.047(8) 0.075(10) 0.049(6) -0.018(7) 0.023(6) 0.003(7)
C13A 0.038(8) 0.106(11) 0.049(7) -0.030(7) 0.022(6) -0.022(8)
C15A 0.068(5) 0.071(7) 0.043(5) -0.018(5) 0.024(4) 0.001(5)
C16A 0.048(9) 0.198(16) 0.059(6) -0.038(8) 0.034(6) -0.042(10)

loop_
_atom_type_symbol
_atom_type_description
_atom_type_scat_dispersion_real
_atom_type_scat_dispersion_imag
_atom_type_scat_source
C C 0.0033 0.0016 'International Tables Vol C Tables 4.2.6.8 and 6.1.1.4'
H H 0.0000 0.0000 'International Tables Vol C Tables 4.2.6.8 and 6.1.1.4'
N N 0.0061 0.0033 'International Tables Vol C Tables 4.2.6.8 and 6.1.1.4'
O O 0.0106 0.0060 'International Tables Vol C Tables 4.2.6.8 and 6.1.1.4'
S S 0.1246 0.1234 'International Tables Vol C Tables 4.2.6.8 and 6.1.1.4'
Zn Zn 0.2839 1.4301 'International Tables Vol C Tables 4.2.6.8 and 6.1.1.4'

loop_
_geom_angle_atom_site_label_1
_geom_angle_atom_site_label_2
_geom_angle_atom_site_label_3
_geom_angle
_geom_angle_site_symmetry_1
_geom_angle_site_symmetry_3
_geom_angle_publ_flag
O3 Zn1 Zn1 82.69(14) 3_665 3_665 ?
O3 Zn1 O4 159.37(17) 3_665 . ?
O3 Zn1 O1 88.7(2) 3_665 4_575 ?
O4 Zn1 Zn1 76.70(14) . 3_665 ?
O4 Zn1 O1 87.7(2) . 4_575 ?
O2 Zn1 Zn1 77.26(14) 2_645 3_665 ?
O2 Zn1 O3 87.02(19) 2_645 3_665 ?
O2 Zn1 O4 89.2(2) 2_645 . ?
O2 Zn1 O1 159.17(18) 2_645 4_575 ?
O1 Zn1 Zn1 81.97(14) 4_575 3_665 ?
N1 Zn1 Zn1 174.56(12) . 3_665 ?
N1 Zn1 O3 101.30(18) . 3_665 ?
N1 Zn1 O4 99.33(18) . . ?
N1 Zn1 O2 99.12(17) . 2_645 ?
N1 Zn1 O1 101.71(18) . 4_575 ?
C25 S1 C24 87.5(4) . 3_466 ?
C12 O3 Zn1 123.5(4) . 3_665 ?
C12 O4 Zn1 131.6(4) . . ?
C1 O2 Zn1 131.3(4) . 2_655 ?
C1 O1 Zn1 123.7(4) . 4_676 ?
C4 C2 C1 120.5(6) . . ?
C4 C2 C3 119.2(6) . . ?
C3 C2 C1 120.3(6) . . ?
O3 C12 C10 117.6(6) . . ?
O4 C12 O3 124.9(5) . . ?
O4 C12 C10 117.4(5) . . ?
C11 C7 C5 120.7(6) . . ?
C11 C7 C6 121.5(6) . . ?
C5 C7 C6 117.7(6) . . ?
O2 C1 O1 125.6(6) . . ?
O2 C1 C2 118.4(6) . . ?
O1 C1 C2 115.9(6) . . ?
C7 C11 H11 120.2 . . ?
C10 C11 C7 119.7(6) . . ?
C10 C11 H11 120.2 . . ?
C7 C5 C4 118.6(6) . . ?
C8 C5 C7 118.4(6) . . ?
C8 C5 C4 123.0(6) . . ?
C14B C17 C18 121.8(6) . . ?
C16B C17 C18 122.4(9) . . ?
C14A C17 C18 121.3(6) . . ?
C14A C17 C16B 116.3(10) . . ?
C16A C17 C18 120.2(11) . . ?
C16A C17 C14B 117.9(12) . . ?
C13B N1 Zn1 119.2(6) . . ?
C13B N1 C15A 118.1(9) . . ?
C15B N1 Zn1 121.9(7) . . ?
C13A N1 Zn1 127.1(5) . . ?
C13A N1 C15B 111.0(8) . . ?
C15A N1 Zn1 122.7(7) . . ?
C20 C18 C17 120.3(3) . . ?
C20 C18 C19 120.0 . . ?
C19 C18 C17 119.6(3) . . ?
C18 C20 H20 120.0 . . ?
C18 C20 C21 120.0 . . ?
C21 C20 H20 120.0 . . ?
C20 C21 H21 120.0 . . ?
C23 C21 C20 120.0 . . ?
C23 C21 H21 120.0 . . ?
C21 C23 C22 120.0 . . ?
C21 C23 C24 121.0(4) . . ?
C22 C23 C24 119.0(4) . . ?
C23 C22 H22 120.0 . . ?
C19 C22 C23 120.0 . . ?
C19 C22 H22 120.0 . . ?
C18 C19 H19 120.0 . . ?
C22 C19 C18 120.0 . . ?
C22 C19 H19 120.0 . . ?
C25 N2 C24 96.3(7) . . ?
C2 C4 C5 122.7(6) . . ?
C2 C4 H4 118.6 . . ?
C5 C4 H4 118.6 . . ?
C11 C10 C12 120.2(6) . . ?
C11 C10 C9 120.1(6) . . ?
C9 C10 C12 119.7(6) . . ?
C2 C3 H3 119.7 . . ?
C2 C3 C6 120.6(6) . . ?
C6 C3 H3 119.7 . . ?
C5 C8 H8 119.5 . . ?
C9 C8 C5 121.1(6) . . ?
C9 C8 H8 119.5 . . ?
C10 C9 H9 120.0 . . ?
C8 C9 C10 119.9(6) . . ?
C8 C9 H9 120.0 . . ?
C7 C6 H6 119.5 . . ?
C3 C6 C7 120.9(6) . . ?
C3 C6 H6 119.5 . . ?
C23 C24 S1 118.8(6) . 3_466 ?
N2 C24 S1 118.7(5) . 3_466 ?
N2 C24 C23 122.4(6) . . ?
N2 C25 S1 122.6(7) . . ?
C25 C25 S1 114.1(10) 3_466 . ?
C25 C25 N2 123.1(11) 3_466 . ?
N1 C13B H13B 119.3 . . ?
N1 C13B C14B 121.4(12) . . ?
C14B C13B H13B 119.3 . . ?
C17 C14B H14B 120.1 . . ?
C13B C14B C17 119.9(12) . . ?
C13B C14B H14B 120.1 . . ?
C17 C16B H16B 118.0 . . ?
C15B C16B C17 124.0(13) . . ?
C15B C16B H16B 118.0 . . ?
N1 C15B H15B 119.5 . . ?
C16B C15B N1 120.9(11) . . ?
C16B C15B H15B 119.5 . . ?
C17 C14A H14A 121.7 . . ?
C17 C14A C13A 116.7(9) . . ?
C13A C14A H14A 121.7 . . ?
N1 C13A C14A 131.1(9) . . ?
N1 C13A H13A 114.5 . . ?
C14A C13A H13A 114.5 . . ?
N1 C15A H15A 118.0 . . ?
C16A C15A N1 124.1(12) . . ?
C16A C15A H15A 118.0 . . ?
C17 C16A H16A 120.7 . . ?
C15A C16A C17 118.7(15) . . ?
C15A C16A H16A 120.7 . . ?

loop_
_geom_bond_atom_site_label_1
_geom_bond_atom_site_label_2
_geom_bond_distance
_geom_bond_site_symmetry_2
_geom_bond_publ_flag
Zn1 Zn1 2.979(3) 3_665 ?
Zn1 O3 2.046(4) 3_665 ?
Zn1 O4 2.047(4) . ?
Zn1 O2 2.040(5) 2_645 ?
Zn1 O1 2.065(5) 4_575 ?
Zn1 N1 2.022(5) . ?
S1 C24 1.728(9) 3_466 ?
S1 C25 1.674(10) . ?
O3 C12 1.271(7) . ?
O4 C12 1.264(7) . ?
O2 C1 1.257(7) . ?
O1 C1 1.264(7) . ?
C2 C1 1.504(8) . ?
C2 C4 1.367(8) . ?
C2 C3 1.387(9) . ?
C12 C10 1.511(8) . ?
C7 C11 1.403(8) . ?
C7 C5 1.426(9) . ?
C7 C6 1.432(8) . ?
C11 H11 0.9300 . ?
C11 C10 1.369(8) . ?
C5 C4 1.428(8) . ?
C5 C8 1.402(8) . ?
C17 C18 1.512(6) . ?
C17 C14B 1.466(15) . ?
C17 C16B 1.389(3) . ?
C17 C14A 1.304(12) . ?
C17 C16A 1.389(3) . ?
N1 C13B 1.364(15) . ?
N1 C15B 1.389(2) . ?
N1 C13A 1.295(10) . ?
N1 C15A 1.389(2) . ?
C18 C20 1.3900 . ?
C18 C19 1.3900 . ?
C20 H20 0.9300 . ?
C20 C21 1.3900 . ?
C21 H21 0.9300 . ?
C21 C23 1.3900 . ?
C23 C22 1.3900 . ?
C23 C24 1.515(8) . ?
C22 H22 0.9300 . ?
C22 C19 1.3900 . ?
C19 H19 0.9300 . ?
N2 C24 1.483(11) . ?
N2 C25 1.458(11) . ?
C4 H4 0.9300 . ?
C10 C9 1.440(9) . ?
C3 H3 0.9300 . ?
C3 C6 1.408(9) . ?
C8 H8 0.9300 . ?
C8 C9 1.365(8) . ?
C9 H9 0.9300 . ?
C6 H6 0.9300 . ?
C25 C25 1.267(19) 3_466 ?
C13B H13B 0.9300 . ?
C13B C14B 1.389(3) . ?
C14B H14B 0.9300 . ?
C16B H16B 0.9300 . ?
C16B C15B 1.34(2) . ?
C15B H15B 0.9300 . ?
C14A H14A 0.9300 . ?
C14A C13A 1.389(2) . ?
C13A H13A 0.9300 . ?
C15A H15A 0.9300 . ?
C15A C16A 1.39(2) . ?
C16A H16A 0.9300 . ?

loop_
_geom_torsion_atom_site_label_1
_geom_torsion_atom_site_label_2
_geom_torsion_atom_site_label_3
_geom_torsion_atom_site_label_4
_geom_torsion
_geom_torsion_site_symmetry_1
_geom_torsion_site_symmetry_2
_geom_torsion_site_symmetry_3
_geom_torsion_site_symmetry_4
_geom_torsion_publ_flag
Zn1 O3 C12 O4 10.0(9) 3_665 . . . ?
Zn1 O3 C12 C10 -167.1(4) 3_665 . . . ?
Zn1 O4 C12 O3 -9.5(10) . . . . ?
Zn1 O4 C12 C10 167.6(4) . . . . ?
Zn1 O2 C1 O1 -5.1(10) 2_655 . . . ?
Zn1 O2 C1 C2 175.1(4) 2_655 . . . ?
Zn1 O1 C1 O2 2.1(9) 4_676 . . . ?
Zn1 O1 C1 C2 -178.1(4) 4_676 . . . ?
Zn1 N1 C13B C14B 179.6(2) . . . . ?
Zn1 N1 C15B C16B -179.7(3) . . . . ?
Zn1 N1 C13A C14A 179.7(3) . . . . ?
Zn1 N1 C15A C16A -179.6(3) . . . . ?
O3 C12 C10 C11 179.5(6) . . . . ?
O3 C12 C10 C9 0.7(9) . . . . ?
O4 C12 C10 C11 2.2(9) . . . . ?
O4 C12 C10 C9 -176.6(6) . . . . ?
C2 C3 C6 C7 4.7(12) . . . . ?
C12 C10 C9 C8 173.7(6) . . . . ?
C7 C11 C10 C12 -174.6(6) . . . . ?
C7 C11 C10 C9 4.2(10) . . . . ?
C7 C5 C4 C2 -1.1(10) . . . . ?
C7 C5 C8 C9 1.7(11) . . . . ?
C1 C2 C4 C5 -175.8(6) . . . . ?
C1 C2 C3 C6 174.1(7) . . . . ?
C11 C7 C5 C4 175.4(6) . . . . ?
C11 C7 C5 C8 -2.6(11) . . . . ?
C11 C7 C6 C3 -177.1(7) . . . . ?
C11 C10 C9 C8 -5.1(11) . . . . ?
C5 C7 C11 C10 -0.4(10) . . . . ?
C5 C7 C6 C3 -1.2(12) . . . . ?
C5 C8 C9 C10 2.1(11) . . . . ?
C17 C18 C20 C21 -176.2(5) . . . . ?
C17 C18 C19 C22 176.2(5) . . . . ?
C17 C16B C15B N1 0.00(4) . . . . ?
C17 C14A C13A N1 0.00(3) . . . . ?
N1 C13B C14B C17 0.00(4) . . . . ?
N1 C15A C16A C17 0.00(2) . . . . ?
C18 C17 C14B C13B 178.1(4) . . . . ?
C18 C17 C16B C15B -178.2(4) . . . . ?
C18 C17 C14A C13A 178.3(4) . . . . ?
C18 C17 C16A C15A -178.1(4) . . . . ?
C18 C20 C21 C23 0.0 . . . . ?
C20 C18 C19 C22 0.0 . . . . ?
C20 C21 C23 C22 0.0 . . . . ?
C20 C21 C23 C24 -179.9(6) . . . . ?
C21 C23 C22 C19 0.0 . . . . ?
C21 C23 C24 S1 -5.5(8) . . . 3_466 ?
C21 C23 C24 N2 178.9(7) . . . . ?
C23 C22 C19 C18 0.0 . . . . ?
C22 C23 C24 S1 174.6(4) . . . 3_466 ?
C22 C23 C24 N2 -1.0(10) . . . . ?
C19 C18 C20 C21 0.0 . . . . ?
C4 C2 C1 O2 -2.3(9) . . . . ?
C4 C2 C1 O1 177.9(6) . . . . ?
C4 C2 C3 C6 -6.3(11) . . . . ?
C4 C5 C8 C9 -176.2(7) . . . . ?
C3 C2 C1 O2 177.3(7) . . . . ?
C3 C2 C1 O1 -2.5(9) . . . . ?
C3 C2 C4 C5 4.6(11) . . . . ?
C8 C5 C4 C2 176.8(7) . . . . ?
C6 C7 C11 C10 175.4(7) . . . . ?
C6 C7 C5 C4 -0.5(10) . . . . ?
C6 C7 C5 C8 -178.5(7) . . . . ?
C24 S1 C25 N2 175.9(13) 3_466 . . . ?
C24 S1 C25 C25 0.0(18) 3_466 . . 3_466 ?
C24 C23 C22 C19 179.9(6) . . . . ?
C24 N2 C25 S1 178.4(11) . . . . ?
C24 N2 C25 C25 -6(2) . . . 3_466 ?
C25 N2 C24 S1 5.6(12) . . . 3_466 ?
C25 N2 C24 C23 -178.8(9) . . . . ?
C13B N1 C15A C16A 0.00(3) . . . . ?
C14B C17 C18 C20 -155.5(3) . . . . ?
C14B C17 C18 C19 28.3(5) . . . . ?
C14B C17 C16A C15A 0.00(3) . . . . ?
C16B C17 C18 C20 -11.5(5) . . . . ?
C16B C17 C18 C19 172.3(4) . . . . ?
C16B C17 C14A C13A 0.00(3) . . . . ?
C15B N1 C13A C14A 0.00(4) . . . . ?
C14A C17 C18 C20 170.4(4) . . . . ?
C14A C17 C18 C19 -5.8(5) . . . . ?
C14A C17 C16B C15B 0.00(4) . . . . ?
C13A N1 C15B C16B 0.00(4) . . . . ?
C15A N1 C13B C14B 0.00(3) . . . . ?
C16A C17 C18 C20 22.5(5) . . . . ?
C16A C17 C18 C19 -153.7(3) . . . . ?
C16A C17 C14B C13B 0.00(4) . . . . ?

loop_
_smtbx_masks_void_nr
_smtbx_masks_void_average_x
_smtbx_masks_void_average_y
_smtbx_masks_void_average_z
_smtbx_masks_void_volume
_smtbx_masks_void_count_electrons
_smtbx_masks_void_content
1 -0.182 0.250 -0.247 653.0 77.0 '4 CH3OH'
2 -0.059 0.750 0.974 653.0 75.0 '4 CH3OH'
